data_2242829
loop_
_publ_author_name
'Pangajavalli, S.'
'Ranjithkumar, R.'
'Srinivasan, N.'
'Ramaswamy, S.'
'Selvanayagam, S.'

_publ_section_title
;
 Crystal structures of
 6a,6b,7,11a-tetrahydro-6<i>H</i>,9<i>H</i>-spiro[chromeno[3',4':3,4]pyrrolo[1,2-<i>c</i>]thiazole-11,3'-indoline]-2',6-dione
 and
 5'-methyl-6a,6b,7,11a-tetrahydro-6<i>H</i>,9<i>H</i>-spiro[chromeno[3',4':3,4]pyrrolo[1,2-<i>c</i>]thiazole-11,3'-indoline]-2',6-dione
;
_journal_coeditor_code SU5467
_journal_issue 2
_journal_name_full 'Acta Crystallographica Section E'
_journal_page_first 246
_journal_page_last 250
_journal_paper_doi 10.1107/S2056989019000045
_journal_volume 75
_journal_year 2019
_chemical_formula_iupac 'C20 H16 N2 O3 S'
_chemical_formula_moiety 'C20 H16 N2 O3 S'
_chemical_formula_sum 'C20 H16 N2 O3 S'
_chemical_formula_weight 364.41
_chemical_name_systematic
6a,6b,7,11a-Tetrahydro-6<i>H</i>,9<i>H</i>-spiro[chromeno[3',4':3,4]pyrrolo[1,2-<i>c</i>]thiazole-11,3'-indoline]-2',6-dione
_space_group_crystal_system monoclinic
_space_group_IT_number 14
_space_group_name_Hall '-P 2yn'
_space_group_name_H-M_alt 'P 1 21/n 1'
_symmetry_space_group_name_Hall '-P 2yn'
_symmetry_space_group_name_H-M 'P 1 21/n 1'
_atom_sites_solution_hydrogens geom
_atom_sites_solution_primary direct
_atom_sites_solution_secondary difmap
_audit_creation_method SHELXL-2018/3
_cell_angle_alpha 90
_cell_angle_beta 101.0720(10)
_cell_angle_gamma 90
_cell_formula_units_Z 4
_cell_length_a 11.3058(9)
_cell_length_b 10.0905(8)
_cell_length_c 15.1957(12)
_cell_measurement_reflns_used 11828
_cell_measurement_temperature 298(2)
_cell_measurement_theta_max 27.6
_cell_measurement_theta_min 2.4
_cell_volume 1701.3(2)
_computing_cell_refinement
;
SAINT (Bruker, 2002)
;
_computing_data_collection
;
SMART (Bruker, 2002)
;
_computing_data_reduction
;
SAINT (Bruker, 2002)
;
_computing_molecular_graphics
;
PLATON (Spek, 2009) and Mercury (Macrae <i>et al.</i>,  2008)
;
_computing_publication_material
;
SHELXL2018 (Sheldrick, 2015), PLATON (Spek, 2009) and
publCIF (Westrip, 2010)
;
_computing_structure_refinement
;
SHELXL2018 (Sheldrick, 2015)
;
_computing_structure_solution
;
SHELXS97 (Sheldrick, 2008)
;
_diffrn_ambient_temperature 298(2)
_diffrn_measured_fraction_theta_full 1.000
_diffrn_measured_fraction_theta_max 0.972
_diffrn_measurement_device_type 'Bruker SMART APEX CCD area-detector'
_diffrn_measurement_method '\w and \f scans'
_diffrn_radiation_source 'fine-focus sealed tube'
_diffrn_radiation_type MoK\a
_diffrn_radiation_wavelength 0.71073
_diffrn_reflns_av_R_equivalents 0.0230
_diffrn_reflns_av_unetI/netI 0.0175
_diffrn_reflns_limit_h_max 15
_diffrn_reflns_limit_h_min -15
_diffrn_reflns_limit_k_max 13
_diffrn_reflns_limit_k_min -13
_diffrn_reflns_limit_l_max 20
_diffrn_reflns_limit_l_min -19
_diffrn_reflns_number 19453
_diffrn_reflns_theta_full 25.242
_diffrn_reflns_theta_max 28.358
_diffrn_reflns_theta_min 2.067
_exptl_absorpt_coefficient_mu 0.214
_exptl_absorpt_correction_type none
_exptl_crystal_colour Colourless
_exptl_crystal_density_diffrn 1.423
_exptl_crystal_density_method 'not measured'
_exptl_crystal_description Block
_exptl_crystal_F_000 760
_exptl_crystal_size_max 0.21
_exptl_crystal_size_mid 0.18
_exptl_crystal_size_min 0.16
_refine_diff_density_max 0.646
_refine_diff_density_min -0.367
_refine_ls_extinction_method none
_refine_ls_goodness_of_fit_ref 1.023
_refine_ls_hydrogen_treatment constr
_refine_ls_matrix_type full
_refine_ls_number_parameters 235
_refine_ls_number_reflns 4146
_refine_ls_number_restraints 1
_refine_ls_restrained_S_all 1.023
_refine_ls_R_factor_all 0.0579
_refine_ls_R_factor_gt 0.0520
_refine_ls_shift/su_max 0.000
_refine_ls_shift/su_mean 0.000
_refine_ls_structure_factor_coef Fsqd
_refine_ls_weighting_details 'w=1/[\s^2^(Fo^2^)+(0.0749P)^2^+0.6691P] where P=(Fo^2^+2Fc^2^)/3'
_refine_ls_weighting_scheme calc
_refine_ls_wR_factor_gt 0.1359
_refine_ls_wR_factor_ref 0.1410
_reflns_number_gt 3646
_reflns_number_total 4146
_reflns_threshold_expression 'I > 2\s(I)'
_cod_data_source_file su5467sup1.cif
_cod_data_source_block I
_cod_database_code 2242829
_shelx_space_group_comment
;
The symmetry employed for this shelxl refinement is uniquely defined
by the following loop, which should always be used as a source of
symmetry information in preference to the above space-group names.
They are only intended as comments.
;

loop_
_space_group_symop_operation_xyz
'x, y, z'
'-x+1/2, y+1/2, -z+1/2'
'-x, -y, -z'
'x-1/2, -y-1/2, z-1/2'

loop_
_atom_site_type_symbol
_atom_site_label
_atom_site_fract_x
_atom_site_fract_y
_atom_site_fract_z
_atom_site_U_iso_or_equiv
_atom_site_adp_type
_atom_site_calc_flag
_atom_site_occupancy
S S1 0.57371(5) 0.86992(6) 0.95071(3) 0.06229(18) Uani d 1
O O1 0.84530(11) 0.85243(14) 0.62287(8) 0.0483(3) Uani d 1
O O2 0.91582(12) 0.96789(15) 0.74380(10) 0.0580(4) Uani d 1
O O3 0.63036(12) 1.05167(12) 0.61274(9) 0.0491(3) Uani d 1
N N1 0.61304(11) 0.95792(13) 0.79329(8) 0.0363(3) Uani d 1
N N2 0.42770(14) 1.00915(16) 0.59558(11) 0.0510(4) Uani d 1
H H2 0.401330 1.064837 0.553539 0.061 Uiso calc 1
C C1 0.84352(14) 0.88731(17) 0.70943(12) 0.0414(4) Uani d 1
C C2 0.75317(15) 0.77756(17) 0.57221(11) 0.0413(4) Uani d 1
C C3 0.77089(19) 0.7398(2) 0.48794(13) 0.0545(5) Uani d 1
H H3 0.842381 0.760585 0.469330 0.065 Uiso calc 1
C C4 0.6811(2) 0.6711(2) 0.43215(13) 0.0619(5) Uani d 1
H H4 0.692571 0.644363 0.375835 0.074 Uiso calc 1
C C5 0.5742(2) 0.6417(2) 0.45907(13) 0.0585(5) Uani d 1
H H5 0.512648 0.598674 0.420168 0.070 Uiso calc 1
C C6 0.55927(18) 0.67675(18) 0.54432(13) 0.0496(4) Uani d 1
H H6 0.487889 0.655046 0.562774 0.060 Uiso calc 1
C C7 0.64923(15) 0.74391(15) 0.60294(11) 0.0383(3) Uani d 1
C C8 0.63887(13) 0.77552(15) 0.69741(10) 0.0351(3) Uani d 1
H H8 0.608885 0.695840 0.722794 0.042 Uiso calc 1
C C9 0.75974(14) 0.81137(16) 0.75678(10) 0.0382(3) Uani d 1
H H9 0.799982 0.729271 0.780519 0.046 Uiso calc 1
C C10 0.72344(14) 0.88742(18) 0.83418(10) 0.0417(4) Uani d 1
H H10 0.786632 0.950538 0.859742 0.050 Uiso calc 1
C C11 0.6941(2) 0.7942(2) 0.90799(13) 0.0611(6) Uani d 1
H H11A 0.764283 0.783469 0.955452 0.073 Uiso calc 1
H H11B 0.669905 0.707638 0.883100 0.073 Uiso calc 1
C C12 0.54452(15) 0.99367(18) 0.86045(11) 0.0433(4) Uani d 1
H H12A 0.459238 0.995734 0.834284 0.052 Uiso calc 1
H H12B 0.568283 1.080964 0.884175 0.052 Uiso calc 1
C C13 0.55309(13) 0.89158(14) 0.70978(10) 0.0325(3) Uani d 1
C C14 0.54547(15) 0.99491(15) 0.63379(10) 0.0375(3) Uani d 1
C C15 0.35371(15) 0.92197(19) 0.63287(12) 0.0465(4) Uani d 1
C C16 0.23026(18) 0.9034(3) 0.60850(16) 0.0679(6) Uani d 1
H H16 0.183914 0.953834 0.563437 0.081 Uiso calc 1
C C17 0.17892(19) 0.8076(3) 0.65336(18) 0.0767(8) Uani d 1
H H17 0.096136 0.793850 0.638706 0.092 Uiso calc 1
C C18 0.2469(2) 0.7318(3) 0.71934(17) 0.0718(7) Uani d 1
H H18 0.209658 0.666702 0.747758 0.086 Uiso calc 1
C C19 0.37089(18) 0.7509(2) 0.74433(13) 0.0547(5) Uani d 1
H H19 0.417048 0.699062 0.788679 0.066 Uiso calc 1
C C20 0.42334(14) 0.84931(17) 0.70121(10) 0.0391(3) Uani d 1

loop_
_atom_site_aniso_label
_atom_site_aniso_U_11
_atom_site_aniso_U_22
_atom_site_aniso_U_33
_atom_site_aniso_U_12
_atom_site_aniso_U_13
_atom_site_aniso_U_23
S1 0.0646(3) 0.0793(4) 0.0497(3) 0.0140(3) 0.0277(2) 0.0133(2)
O1 0.0390(6) 0.0624(8) 0.0475(7) 0.0000(5) 0.0180(5) 0.0005(6)
O2 0.0435(7) 0.0635(8) 0.0679(9) -0.0092(6) 0.0132(6) -0.0084(7)
O3 0.0530(7) 0.0456(7) 0.0512(7) -0.0028(5) 0.0164(5) 0.0105(5)
N1 0.0341(6) 0.0409(7) 0.0333(6) 0.0016(5) 0.0047(5) -0.0035(5)
N2 0.0463(8) 0.0557(9) 0.0473(8) 0.0107(7) -0.0002(6) 0.0104(7)
C1 0.0321(7) 0.0452(9) 0.0481(9) 0.0056(6) 0.0107(6) 0.0017(7)
C2 0.0430(8) 0.0418(8) 0.0405(8) 0.0097(7) 0.0115(7) 0.0029(6)
C3 0.0605(11) 0.0619(11) 0.0458(9) 0.0179(9) 0.0218(8) 0.0045(8)
C4 0.0869(15) 0.0603(12) 0.0398(9) 0.0177(11) 0.0152(9) -0.0056(8)
C5 0.0756(14) 0.0496(10) 0.0463(10) 0.0016(9) 0.0017(9) -0.0086(8)
C6 0.0549(10) 0.0423(9) 0.0512(10) -0.0011(8) 0.0090(8) -0.0056(7)
C7 0.0443(8) 0.0322(7) 0.0394(8) 0.0060(6) 0.0105(6) -0.0008(6)
C8 0.0366(7) 0.0314(7) 0.0388(7) 0.0015(6) 0.0111(6) 0.0026(6)
C9 0.0357(7) 0.0418(8) 0.0376(7) 0.0066(6) 0.0081(6) 0.0046(6)
C10 0.0334(7) 0.0560(10) 0.0352(8) 0.0038(7) 0.0053(6) -0.0002(7)
C11 0.0646(12) 0.0792(14) 0.0438(9) 0.0259(11) 0.0210(9) 0.0182(9)
C12 0.0431(8) 0.0475(9) 0.0399(8) 0.0052(7) 0.0090(6) -0.0078(7)
C13 0.0313(7) 0.0341(7) 0.0328(7) -0.0005(5) 0.0079(5) -0.0005(5)
C14 0.0419(8) 0.0348(7) 0.0362(7) 0.0040(6) 0.0087(6) -0.0006(6)
C15 0.0356(8) 0.0571(10) 0.0457(9) 0.0043(7) 0.0054(7) -0.0124(8)
C16 0.0381(10) 0.0904(16) 0.0697(13) 0.0066(10) -0.0029(9) -0.0207(12)
C17 0.0366(10) 0.111(2) 0.0841(16) -0.0196(12) 0.0150(10) -0.0381(15)
C18 0.0551(12) 0.0933(17) 0.0739(14) -0.0346(12) 0.0293(11) -0.0258(13)
C19 0.0510(10) 0.0648(12) 0.0519(10) -0.0176(9) 0.0192(8) -0.0071(9)
C20 0.0332(7) 0.0479(9) 0.0379(8) -0.0037(6) 0.0108(6) -0.0097(6)

loop_
_atom_type_symbol
_atom_type_description
_atom_type_scat_dispersion_real
_atom_type_scat_dispersion_imag
_atom_type_scat_source
C C 0.0033 0.0016 'International Tables Vol C Tables 4.2.6.8 and 6.1.1.4'
H H 0.0000 0.0000 'International Tables Vol C Tables 4.2.6.8 and 6.1.1.4'
N N 0.0061 0.0033 'International Tables Vol C Tables 4.2.6.8 and 6.1.1.4'
O O 0.0106 0.0060 'International Tables Vol C Tables 4.2.6.8 and 6.1.1.4'
S S 0.1246 0.1234 'International Tables Vol C Tables 4.2.6.8 and 6.1.1.4'

loop_
_geom_angle_atom_site_label_1
_geom_angle_atom_site_label_2
_geom_angle_atom_site_label_3
_geom_angle
C11 S1 C12 93.42(8)
C1 O1 C2 121.62(13)
C12 N1 C10 110.55(12)
C12 N1 C13 120.07(13)
C10 N1 C13 110.87(12)
C14 N2 C15 111.89(14)
C14 N2 H2 124.1
C15 N2 H2 124.1
O2 C1 O1 117.34(16)
O2 C1 C9 125.18(17)
O1 C1 C9 117.17(15)
C3 C2 C7 121.70(17)
C3 C2 O1 115.71(16)
C7 C2 O1 122.58(14)
C4 C3 C2 119.08(19)
C4 C3 H3 120.5
C2 C3 H3 120.5
C3 C4 C5 120.61(18)
C3 C4 H4 119.7
C5 C4 H4 119.7
C4 C5 C6 119.59(19)
C4 C5 H5 120.2
C6 C5 H5 120.2
C5 C6 C7 121.16(19)
C5 C6 H6 119.4
C7 C6 H6 119.4
C2 C7 C6 117.74(16)
C2 C7 C8 119.86(15)
C6 C7 C8 122.36(15)
C7 C8 C9 112.99(13)
C7 C8 C13 116.23(12)
C9 C8 C13 104.95(12)
C7 C8 H8 107.4
C9 C8 H8 107.4
C13 C8 H8 107.4
C1 C9 C10 113.58(14)
C1 C9 C8 114.30(13)
C10 C9 C8 103.39(12)
C1 C9 H9 108.4
C10 C9 H9 108.4
C8 C9 H9 108.4
N1 C10 C9 104.51(12)
N1 C10 C11 108.58(13)
C9 C10 C11 112.32(15)
N1 C10 H10 110.4
C9 C10 H10 110.4
C11 C10 H10 110.4
C10 C11 S1 106.68(13)
C10 C11 H11A 110.4
S1 C11 H11A 110.4
C10 C11 H11B 110.4
S1 C11 H11B 110.4
H11A C11 H11B 108.6
N1 C12 S1 108.34(11)
N1 C12 H12A 110.0
S1 C12 H12A 110.0
N1 C12 H12B 110.0
S1 C12 H12B 110.0
H12A C12 H12B 108.4
N1 C13 C20 118.66(12)
N1 C13 C14 106.63(12)
C20 C13 C14 102.26(12)
N1 C13 C8 104.53(11)
C20 C13 C8 113.28(12)
C14 C13 C8 111.37(12)
O3 C14 N2 126.85(16)
O3 C14 C13 125.62(14)
N2 C14 C13 107.52(14)
C20 C15 C16 121.8(2)
C20 C15 N2 109.67(14)
C16 C15 N2 128.57(19)
C17 C16 C15 117.5(2)
C17 C16 H16 121.2
C15 C16 H16 121.2
C18 C17 C16 121.6(2)
C18 C17 H17 119.2
C16 C17 H17 119.2
C17 C18 C19 121.0(2)
C17 C18 H18 119.5
C19 C18 H18 119.5
C20 C19 C18 118.0(2)
C20 C19 H19 121.0
C18 C19 H19 121.0
C19 C20 C15 120.05(16)
C19 C20 C13 131.26(16)
C15 C20 C13 108.54(14)

loop_
_geom_bond_atom_site_label_1
_geom_bond_atom_site_label_2
_geom_bond_distance
S1 C11 1.789(2)
S1 C12 1.8373(19)
O1 C1 1.366(2)
O1 C2 1.393(2)
O2 C1 1.199(2)
O3 C14 1.212(2)
N1 C12 1.441(2)
N1 C10 1.467(2)
N1 C13 1.4791(19)
N2 C14 1.354(2)
N2 C15 1.406(3)
N2 H2 0.8600
C1 C9 1.505(2)
C2 C3 1.387(2)
C2 C7 1.387(2)
C3 C4 1.378(3)
C3 H3 0.9300
C4 C5 1.380(3)
C4 H4 0.9300
C5 C6 1.384(3)
C5 H5 0.9300
C6 C7 1.393(2)
C6 H6 0.9300
C7 C8 1.497(2)
C8 C9 1.529(2)
C8 C13 1.555(2)
C8 H8 0.9800
C9 C10 1.525(2)
C9 H9 0.9800
C10 C11 1.548(3)
C10 H10 0.9800
C11 H11A 0.9700
C11 H11B 0.9700
C12 H12A 0.9700
C12 H12B 0.9700
C13 C20 1.509(2)
C13 C14 1.546(2)
C15 C20 1.386(3)
C15 C16 1.386(3)
C16 C17 1.374(4)
C16 H16 0.9300
C17 C18 1.373(4)
C17 H17 0.9300
C18 C19 1.394(3)
C18 H18 0.9300
C19 C20 1.384(3)
C19 H19 0.9300

loop_
_geom_hbond_atom_site_label_D
_geom_hbond_atom_site_label_H
_geom_hbond_atom_site_label_A
_geom_hbond_site_symmetry_A
_geom_hbond_distance_DH
_geom_hbond_distance_HA
_geom_hbond_distance_DA
_geom_hbond_angle_DHA
_geom_hbond_publ_flag
C10 H10 O2 . 0.98 2.50 2.902(2) 104 yes
N2 H2 Cg 3_676 0.86 2.57 3.799(18) 157 yes
C8 H8 O2 2_646 0.98 2.38 3.321(2) 160 yes
C9 H9 O3 2_646 0.98 2.44 3.376(2) 159 yes

loop_
_geom_torsion_atom_site_label_1
_geom_torsion_atom_site_label_2
_geom_torsion_atom_site_label_3
_geom_torsion_atom_site_label_4
_geom_torsion
C2 O1 C1 O2 -168.97(15)
C2 O1 C1 C9 17.2(2)
C1 O1 C2 C3 -174.90(15)
C1 O1 C2 C7 6.0(2)
C7 C2 C3 C4 2.3(3)
O1 C2 C3 C4 -176.83(16)
C2 C3 C4 C5 0.9(3)
C3 C4 C5 C6 -2.7(3)
C4 C5 C6 C7 1.4(3)
C3 C2 C7 C6 -3.5(3)
O1 C2 C7 C6 175.57(15)
C3 C2 C7 C8 174.22(15)
O1 C2 C7 C8 -6.7(2)
C5 C6 C7 C2 1.6(3)
C5 C6 C7 C8 -176.06(17)
C2 C7 C8 C9 -14.6(2)
C6 C7 C8 C9 162.98(15)
C2 C7 C8 C13 106.78(17)
C6 C7 C8 C13 -75.59(19)
O2 C1 C9 C10 30.5(2)
O1 C1 C9 C10 -156.16(14)
O2 C1 C9 C8 148.82(17)
O1 C1 C9 C8 -37.8(2)
C7 C8 C9 C1 35.47(18)
C13 C8 C9 C1 -92.13(15)
C7 C8 C9 C10 159.44(13)
C13 C8 C9 C10 31.84(15)
C12 N1 C10 C9 158.83(13)
C13 N1 C10 C9 23.14(17)
C12 N1 C10 C11 38.78(19)
C13 N1 C10 C11 -96.91(16)
C1 C9 C10 N1 90.83(16)
C8 C9 C10 N1 -33.61(16)
C1 C9 C10 C11 -151.65(15)
C8 C9 C10 C11 83.91(16)
N1 C10 C11 S1 -29.53(19)
C9 C10 C11 S1 -144.59(13)
C12 S1 C11 C10 11.05(16)
C10 N1 C12 S1 -29.65(16)
C13 N1 C12 S1 101.39(14)
C11 S1 C12 N1 9.94(14)
C12 N1 C13 C20 -6.6(2)
C10 N1 C13 C20 124.34(15)
C12 N1 C13 C14 108.01(15)
C10 N1 C13 C14 -121.09(13)
C12 N1 C13 C8 -133.94(14)
C10 N1 C13 C8 -3.04(15)
C7 C8 C13 N1 -143.84(13)
C9 C8 C13 N1 -18.23(15)
C7 C8 C13 C20 85.55(16)
C9 C8 C13 C20 -148.84(12)
C7 C8 C13 C14 -29.07(18)
C9 C8 C13 C14 96.54(14)
C15 N2 C14 O3 176.23(16)
C15 N2 C14 C13 -3.47(19)
N1 C13 C14 O3 58.27(19)
C20 C13 C14 O3 -176.48(15)
C8 C13 C14 O3 -55.2(2)
N1 C13 C14 N2 -122.03(14)
C20 C13 C14 N2 3.23(16)
C8 C13 C14 N2 124.51(14)
C14 N2 C15 C20 2.3(2)
C14 N2 C15 C16 -176.71(19)
C20 C15 C16 C17 -1.4(3)
N2 C15 C16 C17 177.50(19)
C15 C16 C17 C18 -0.7(3)
C16 C17 C18 C19 1.1(4)
C17 C18 C19 C20 0.5(3)
C18 C19 C20 C15 -2.5(3)
C18 C19 C20 C13 -177.54(17)
C16 C15 C20 C19 3.0(3)
N2 C15 C20 C19 -176.04(16)
C16 C15 C20 C13 179.08(17)
N2 C15 C20 C13 0.01(18)
N1 C13 C20 C19 -69.5(2)
C14 C13 C20 C19 173.54(17)
C8 C13 C20 C19 53.6(2)
N1 C13 C20 C15 115.00(15)
C14 C13 C20 C15 -1.91(16)
C8 C13 C20 C15 -121.87(14)

_cod_database_fobs_code 2242829
